data_7110516
loop_
_publ_author_name
'Stephen Clark, J.'
'Dossetter, Alexander G.'
'Blake, Alexander J.'
'Li, Wan-Sheung'
'Whittingham, William G.'

_publ_section_title
;
 Synthesis of the functionalised core of neoliacinic acid
;
_journal_issue 8
_journal_name_full 'Chemical Communications'
_journal_page_first 749
_journal_paper_doi 10.1039/a901711i
_journal_year 1999
_chemical_formula_moiety 'C25 H44 O6 Si'
_chemical_formula_sum 'C25 H44 O6 Si'
_chemical_formula_weight 468.69
_chemical_name_systematic
; 
 ? 
;
_space_group_IT_number 19
_symmetry_cell_setting orthorhombic
_symmetry_space_group_name_Hall 'P 2ac 2ab'
_symmetry_space_group_name_H-M 'P 21 21 21'
_atom_sites_solution_hydrogens geom
_atom_sites_solution_primary direct
_atom_sites_solution_secondary difmap
_audit_creation_method SHELXL-97
_cell_angle_alpha 90.00
_cell_angle_beta 90.00
_cell_angle_gamma 90.00
_cell_formula_units_Z 4
_cell_length_a 8.638(5)
_cell_length_b 9.693(9)
_cell_length_c 32.149(16)
_cell_measurement_reflns_used 26
_cell_measurement_temperature 150(2)
_cell_measurement_theta_max 17.0
_cell_measurement_theta_min 12.5
_cell_volume 2692(3)
_computing_cell_refinement 'STADI4 (Stoe & Cie, 1997a)'
_computing_data_collection 'STADI4 (Stoe & Cie, 1997a)'
_computing_data_reduction 'X-RED (Stoe & Cie, 1997b)'
_computing_molecular_graphics 'SHELXTL/PC (Sheldrick, 1994)'
_computing_publication_material 'SHELXL-97 (Sheldrick, 1997)'
_computing_structure_refinement 'SHELXL-97 (Sheldrick, 1997)'
_computing_structure_solution 'SHELXS-97 (Sheldrick, 1990)'
_diffrn_ambient_temperature 150(2)
_diffrn_measured_fraction_theta_full 0.998
_diffrn_measured_fraction_theta_max 0.998
_diffrn_measurement_device_type 'Stoe Stadi-4 four-circle'
_diffrn_measurement_method omega
_diffrn_radiation_monochromator graphite
_diffrn_radiation_source 'fine-focus sealed tube'
_diffrn_radiation_type MoK\a
_diffrn_radiation_wavelength 0.71073
_diffrn_reflns_av_R_equivalents 0.023
_diffrn_reflns_av_sigmaI/netI 0.0342
_diffrn_reflns_limit_h_max 10
_diffrn_reflns_limit_h_min -10
_diffrn_reflns_limit_k_max 11
_diffrn_reflns_limit_k_min -11
_diffrn_reflns_limit_l_max 38
_diffrn_reflns_limit_l_min -38
_diffrn_reflns_number 5481
_diffrn_reflns_theta_full 25.03
_diffrn_reflns_theta_max 25.03
_diffrn_reflns_theta_min 2.53
_diffrn_standards_decay_% 'variation +/-5.2'
_diffrn_standards_interval_time 60
_diffrn_standards_number 3
_exptl_absorpt_coefficient_mu 0.122
_exptl_absorpt_correction_T_max 0.974
_exptl_absorpt_correction_T_min 0.962
_exptl_absorpt_correction_type numerical
_exptl_crystal_colour colourless
_exptl_crystal_density_diffrn 1.157
_exptl_crystal_density_meas ?
_exptl_crystal_density_method 'not measured'
_exptl_crystal_description block
_exptl_crystal_F_000 1024
_exptl_crystal_size_max 0.42
_exptl_crystal_size_mid 0.32
_exptl_crystal_size_min 0.22
_refine_diff_density_max 0.19
_refine_diff_density_min -0.22
_refine_diff_density_rms 0.04
_refine_ls_abs_structure_details 'Flack H D (1983), Acta Cryst. A39, 876-881'
_refine_ls_abs_structure_Flack 0.00(8)
_refine_ls_extinction_coef 0.0046(6)
_refine_ls_extinction_expression Fc^*^=kFc[1+0.001xFc^2^\l^3^/sin(2\q)]^-1/4^
_refine_ls_extinction_method SHELXL
_refine_ls_goodness_of_fit_ref 1.041
_refine_ls_hydrogen_treatment mixed
_refine_ls_matrix_type full
_refine_ls_number_parameters 291
_refine_ls_number_reflns 5481
_refine_ls_number_restraints 0
_refine_ls_restrained_S_all 1.041
_refine_ls_R_factor_all 0.0639
_refine_ls_R_factor_gt 0.0506
_refine_ls_shift/su_max 0.012
_refine_ls_shift/su_mean 0.000
_refine_ls_structure_factor_coef Fsqd
_refine_ls_weighting_details 'w=1/[\s^2^(Fo^2^)+(0.033P)^2^+3.10P] where P=(Fo^2^+2Fc^2^)/3'
_refine_ls_weighting_scheme calc
_refine_ls_wR_factor_gt 0.1066
_refine_ls_wR_factor_ref 0.1167
_reflns_number_gt 4688
_reflns_number_total 5481
_reflns_threshold_expression >2sigma(I)
_cod_data_source_file 901711isup1.cif
_cod_data_source_block EPSIPR
_cod_depositor_comments
;
The following automatic conversions were performed:

'_exptl_crystal_density_meas' value 'not measured' was changed to '?'
- the value is perceived as not measured.

Automatic conversion script
Id: cif_fix_values 3008 2015-01-20 13:52:24Z robertas 

The following automatic conversions were performed:

'_refine_ls_weighting_scheme' value 'calc
w=1/[\s^2^(Fo^2^)+(0.033P)^2^+3.10P] where P=(Fo^2^+2Fc^2^)/3' was
changed to 'calc'. New tag '_refine_ls_weighting_details' was
created. The value of the new tag was set to
'w=1/[\s^2^(Fo^2^)+(0.033P)^2^+3.10P] where P=(Fo^2^+2Fc^2^)/3'.

Automatic conversion script
Id: cif_fix_values 3143 2015-03-26 13:38:13Z robertas 
;
_cod_database_code 7110516

loop_
_symmetry_equiv_pos_as_xyz
'x, y, z'
'-x+1/2, -y, z+1/2'
'-x, y+1/2, -z+1/2'
'x+1/2, -y+1/2, -z'

loop_
_atom_site_label
_atom_site_type_symbol
_atom_site_fract_x
_atom_site_fract_y
_atom_site_fract_z
_atom_site_U_iso_or_equiv
_atom_site_adp_type
_atom_site_occupancy
_atom_site_calc_flag
_atom_site_refinement_flags
O1 O 0.0143(2) 0.81412(18) 0.25161(6) 0.0232(4) Uani 1 d .
C1 C 0.0317(3) 0.7423(3) 0.21257(8) 0.0226(6) Uani 1 d .
H1 H 0.0191 0.8137 0.1904 0.027 Uiso 1 calc R
C2 C 0.1997(3) 0.6918(3) 0.20937(8) 0.0245(6) Uani 1 d .
C2"' C 0.3079(3) 0.8156(3) 0.20859(9) 0.0303(7) Uani 1 d .
H2"A H 0.2720 0.8818 0.1877 0.045 Uiso 1 calc R
H2"B H 0.4129 0.7850 0.2016 0.045 Uiso 1 calc R
H2"C H 0.3087 0.8598 0.2360 0.045 Uiso 1 calc R
C3 C 0.2465(3) 0.5833(3) 0.24198(8) 0.0265(6) Uani 1 d .
H3A H 0.1635 0.5131 0.2436 0.032 Uiso 1 calc R
H3B H 0.3414 0.5362 0.2322 0.032 Uiso 1 calc R
C4 C 0.2760(3) 0.6379(3) 0.28500(8) 0.0266(6) Uani 1 d .
H4 H 0.3690 0.6984 0.2881 0.032 Uiso 1 calc R
O O 0.2538(2) 0.53483(19) 0.31782(6) 0.0314(5) Uani 1 d .
C5 C 0.1547(3) 0.6556(3) 0.31682(8) 0.0246(6) Uani 1 d .
C6 C -0.0112(3) 0.6275(3) 0.30423(8) 0.0250(6) Uani 1 d .
H6A H -0.0730 0.6039 0.3292 0.030 Uiso 1 calc R
H6B H -0.0146 0.5480 0.2849 0.030 Uiso 1 calc R
C7 C -0.0811(3) 0.7543(3) 0.28299(9) 0.0250(6) Uani 1 d .
H7 H -0.0945 0.8260 0.3051 0.030 Uiso 1 calc R
C1' C -0.0955(3) 0.6363(3) 0.20517(9) 0.0267(6) Uani 1 d .
H1'A H -0.0705 0.5498 0.2201 0.032 Uiso 1 calc R
H1'B H -0.1028 0.6151 0.1751 0.032 Uiso 1 calc R
C2' C -0.2497(3) 0.6935(3) 0.22069(9) 0.0303(7) Uani 1 d .
H2'A H -0.2740 0.7801 0.2058 0.036 Uiso 1 calc R
H2'B H -0.3332 0.6263 0.2148 0.036 Uiso 1 calc R
C3' C -0.2420(3) 0.7210(3) 0.26674(9) 0.0292(7) Uani 1 d .
O3' O -0.3506(2) 0.7155(3) 0.29004(7) 0.0465(6) Uani 1 d .
C1" C 0.1758(3) 0.7517(3) 0.35385(8) 0.0283(6) Uani 1 d .
H1" H 0.0881 0.8191 0.3537 0.034 Uiso 1 calc R
C2" C 0.1672(4) 0.6700(3) 0.39438(9) 0.0352(7) Uani 1 d .
H2"D H 0.2522 0.6015 0.3953 0.042 Uiso 1 calc R
H2"E H 0.1799 0.7334 0.4183 0.042 Uiso 1 calc R
C3" C 0.3262(4) 0.8337(3) 0.35345(9) 0.0388(8) Uani 1 d .
H3"A H 0.3327 0.8875 0.3277 0.058 Uiso 1 calc R
H3"B H 0.4142 0.7701 0.3550 0.058 Uiso 1 calc R
H3"C H 0.3285 0.8962 0.3774 0.058 Uiso 1 calc R
O3" O 0.0220(2) 0.6011(2) 0.39740(6) 0.0377(5) Uani 1 d .
Si Si -0.04311(10) 0.50459(9) 0.43562(2) 0.0306(2) Uani 1 d .
C1S C 0.0872(4) 0.3529(3) 0.44522(9) 0.0379(8) Uani 1 d .
H1S H 0.0312 0.2895 0.4646 0.045 Uiso 1 calc R
C2S C 0.2426(4) 0.3903(4) 0.46604(10) 0.0440(8) Uani 1 d .
H2SA H 0.3036 0.3062 0.4704 0.066 Uiso 1 calc R
H2SB H 0.2228 0.4346 0.4929 0.066 Uiso 1 calc R
H2SC H 0.3002 0.4538 0.4481 0.066 Uiso 1 calc R
C3S C 0.1169(5) 0.2719(4) 0.40466(11) 0.0560(10) Uani 1 d .
H3SA H 0.1847 0.1932 0.4105 0.084 Uiso 1 calc R
H3SB H 0.1665 0.3326 0.3843 0.084 Uiso 1 calc R
H3SC H 0.0182 0.2385 0.3935 0.084 Uiso 1 calc R
C4S C -0.0510(4) 0.6121(4) 0.48420(9) 0.0435(8) Uani 1 d .
H4S H 0.0593 0.6304 0.4919 0.052 Uiso 1 calc R
C5S C -0.1213(5) 0.5369(5) 0.52162(10) 0.0694(13) Uani 1 d .
H5SA H -0.1199 0.5979 0.5459 0.104 Uiso 1 calc R
H5SB H -0.0606 0.4538 0.5276 0.104 Uiso 1 calc R
H5SC H -0.2283 0.5108 0.5153 0.104 Uiso 1 calc R
C6S C -0.1245(6) 0.7534(4) 0.47827(13) 0.0733(13) Uani 1 d .
H6SA H -0.1259 0.8025 0.5049 0.110 Uiso 1 calc R
H6SB H -0.2307 0.7422 0.4681 0.110 Uiso 1 calc R
H6SC H -0.0642 0.8063 0.4580 0.110 Uiso 1 calc R
C7S C -0.2330(4) 0.4438(3) 0.41397(10) 0.0389(8) Uani 1 d .
H7S H -0.2059 0.3958 0.3874 0.047 Uiso 1 calc R
C8S C -0.3455(4) 0.5570(4) 0.40140(12) 0.0539(10) Uani 1 d .
H8SA H -0.4398 0.5153 0.3900 0.081 Uiso 1 calc R
H8SB H -0.2975 0.6158 0.3802 0.081 Uiso 1 calc R
H8SC H -0.3719 0.6127 0.4258 0.081 Uiso 1 calc R
C9S C -0.3164(4) 0.3353(4) 0.44013(12) 0.0598(11) Uani 1 d .
H9SA H -0.4131 0.3088 0.4263 0.090 Uiso 1 calc R
H9SB H -0.3397 0.3735 0.4677 0.090 Uiso 1 calc R
H9SC H -0.2500 0.2539 0.4432 0.090 Uiso 1 calc R
O21 O 0.1931(2) 0.6204(2) 0.16863(6) 0.0302(5) Uani 1 d .
C21 C 0.3216(4) 0.5747(3) 0.14920(9) 0.0346(7) Uani 1 d .
O22 O 0.4512(3) 0.5968(3) 0.16007(7) 0.0474(6) Uani 1 d .
C22 C 0.2772(4) 0.4878(4) 0.11236(10) 0.0490(9) Uani 1 d .
H22A H 0.2449 0.3962 0.1219 0.074 Uiso 1 calc R
H22B H 0.3663 0.4786 0.0937 0.074 Uiso 1 calc R
H22C H 0.1916 0.5319 0.0974 0.074 Uiso 1 calc R

loop_
_atom_site_aniso_label
_atom_site_aniso_U_11
_atom_site_aniso_U_22
_atom_site_aniso_U_33
_atom_site_aniso_U_23
_atom_site_aniso_U_13
_atom_site_aniso_U_12
O1 0.0236(9) 0.0214(9) 0.0244(8) -0.0015(8) 0.0024(8) 0.0007(8)
C1 0.0259(14) 0.0202(13) 0.0218(13) 0.0005(11) -0.0035(12) 0.0032(12)
C2 0.0229(14) 0.0252(15) 0.0253(14) -0.0049(12) -0.0007(12) 0.0024(12)
C2"' 0.0262(15) 0.0308(16) 0.0340(16) 0.0012(13) 0.0020(13) -0.0027(13)
C3 0.0198(13) 0.0251(14) 0.0346(15) -0.0001(12) 0.0000(13) 0.0025(13)
C4 0.0204(14) 0.0287(15) 0.0306(14) 0.0058(13) -0.0024(12) -0.0022(13)
O 0.0303(10) 0.0301(11) 0.0338(10) 0.0060(9) -0.0019(9) 0.0047(10)
C5 0.0237(14) 0.0212(14) 0.0288(14) 0.0060(12) -0.0035(12) 0.0013(12)
C6 0.0233(14) 0.0239(14) 0.0277(14) 0.0004(12) -0.0021(12) -0.0044(12)
C7 0.0210(14) 0.0280(14) 0.0262(14) 0.0005(12) 0.0021(12) -0.0004(13)
C1' 0.0239(14) 0.0281(15) 0.0283(14) -0.0010(12) -0.0053(12) -0.0016(13)
C2' 0.0196(14) 0.0292(15) 0.0420(17) 0.0001(13) -0.0073(13) -0.0017(13)
C3' 0.0198(15) 0.0309(16) 0.0369(16) 0.0009(13) -0.0012(14) 0.0034(13)
O3' 0.0239(12) 0.0713(17) 0.0443(13) 0.0019(13) 0.0067(11) -0.0016(12)
C1" 0.0262(15) 0.0309(15) 0.0278(14) 0.0030(13) -0.0030(13) -0.0033(14)
C2" 0.0322(16) 0.0464(19) 0.0272(15) 0.0052(14) -0.0038(13) -0.0103(16)
C3" 0.0399(18) 0.0428(18) 0.0339(16) -0.0031(15) -0.0032(15) -0.0148(17)
O3" 0.0331(11) 0.0498(13) 0.0302(10) 0.0112(10) -0.0015(9) -0.0114(11)
Si 0.0300(4) 0.0364(4) 0.0253(4) 0.0040(4) 0.0023(3) -0.0011(4)
C1S 0.0332(17) 0.0440(19) 0.0366(17) 0.0030(15) 0.0006(14) -0.0025(16)
C2S 0.0389(18) 0.0471(19) 0.0461(18) 0.0059(17) -0.0063(16) 0.0027(18)
C3S 0.058(2) 0.055(2) 0.055(2) -0.0149(19) 0.000(2) 0.017(2)
C4S 0.0429(19) 0.052(2) 0.0356(16) -0.0035(16) -0.0026(16) 0.0052(19)
C5S 0.085(3) 0.093(3) 0.0302(17) -0.005(2) 0.012(2) -0.006(3)
C6S 0.086(3) 0.068(3) 0.066(3) -0.018(2) -0.001(3) 0.026(3)
C7S 0.0321(16) 0.0466(19) 0.0381(16) 0.0053(15) 0.0026(14) -0.0013(16)
C8S 0.0354(19) 0.058(2) 0.069(2) 0.015(2) -0.0029(19) -0.0016(18)
C9S 0.047(2) 0.067(3) 0.065(2) 0.021(2) -0.003(2) -0.021(2)
O21 0.0301(11) 0.0344(11) 0.0260(10) -0.0063(9) 0.0012(9) 0.0018(10)
C21 0.0338(17) 0.0342(17) 0.0357(16) -0.0006(14) 0.0048(15) 0.0082(16)
O22 0.0304(12) 0.0625(15) 0.0493(13) -0.0153(12) 0.0001(11) 0.0078(13)
C22 0.049(2) 0.054(2) 0.0440(18) -0.0142(18) 0.0038(16) 0.007(2)

loop_
_atom_type_symbol
_atom_type_description
_atom_type_scat_dispersion_real
_atom_type_scat_dispersion_imag
_atom_type_scat_source
C C 0.0033 0.0016 'International Tables Vol C Tables 4.2.6.8 and 6.1.1.4'
H H 0.0000 0.0000 'International Tables Vol C Tables 4.2.6.8 and 6.1.1.4'
O O 0.0106 0.0060 'International Tables Vol C Tables 4.2.6.8 and 6.1.1.4'
Si Si 0.0817 0.0704 'International Tables Vol C Tables 4.2.6.8 and 6.1.1.4'

loop_
_geom_angle_atom_site_label_1
_geom_angle_atom_site_label_2
_geom_angle_atom_site_label_3
_geom_angle
C7 O1 C1 118.7(2)
O1 C1 C1' 112.7(2)
O1 C1 C2 108.1(2)
C1' C1 C2 117.1(2)
O21 C2 C2"' 112.2(2)
O21 C2 C1 99.9(2)
C2"' C2 C1 109.3(2)
O21 C2 C3 107.0(2)
C2"' C2 C3 112.9(2)
C1 C2 C3 114.9(2)
C4 C3 C2 115.5(2)
O C4 C5 59.13(17)
O C4 C3 113.6(2)
C5 C4 C3 124.0(2)
C5 O C4 60.74(17)
O C5 C4 60.13(17)
O C5 C6 114.8(2)
C4 C5 C6 117.8(2)
O C5 C1" 113.9(2)
C4 C5 C1" 121.9(2)
C6 C5 C1" 115.6(2)
C5 C6 C7 110.4(2)
O1 C7 C3' 111.8(2)
O1 C7 C6 114.5(2)
C3' C7 C6 110.1(2)
C1 C1' C2' 109.5(2)
C3' C2' C1' 110.3(2)
O3' C3' C2' 124.8(3)
O3' C3' C7 120.6(3)
C2' C3' C7 114.6(2)
C5 C1" C3" 114.5(2)
C5 C1" C2" 110.1(2)
C3" C1" C2" 108.6(2)
O3" C2" C1" 110.2(2)
C2" O3" Si 128.28(18)
O3" Si C7S 101.56(13)
O3" Si C1S 111.31(14)
C7S Si C1S 109.82(16)
O3" Si C4S 108.58(15)
C7S Si C4S 116.78(16)
C1S Si C4S 108.63(15)
C3S C1S C2S 110.0(3)
C3S C1S Si 111.0(2)
C2S C1S Si 114.1(2)
C6S C4S C5S 111.2(3)
C6S C4S Si 114.2(2)
C5S C4S Si 113.8(3)
C8S C7S C9S 110.0(3)
C8S C7S Si 115.6(2)
C9S C7S Si 115.1(2)
C21 O21 C2 122.1(2)
O22 C21 O21 125.3(3)
O22 C21 C22 124.8(3)
O21 C21 C22 109.9(3)

loop_
_geom_bond_atom_site_label_1
_geom_bond_atom_site_label_2
_geom_bond_distance
O1 C7 1.426(3)
O1 C1 1.443(3)
C1 C1' 1.523(4)
C1 C2 1.535(4)
C2 O21 1.482(3)
C2 C2"' 1.522(4)
C2 C3 1.539(4)
C3 C4 1.502(4)
C4 O 1.465(3)
C4 C5 1.474(4)
O C5 1.451(3)
C5 C6 1.514(4)
C5 C1" 1.523(4)
C6 C7 1.530(4)
C7 C3' 1.519(4)
C1' C2' 1.526(4)
C2' C3' 1.506(4)
C3' O3' 1.202(3)
C1" C3" 1.523(4)
C1" C2" 1.526(4)
C2" O3" 1.424(4)
O3" Si 1.643(2)
Si C7S 1.876(3)
Si C1S 1.877(4)
Si C4S 1.879(3)
C1S C3S 1.543(4)
C1S C2S 1.544(4)
C4S C6S 1.522(5)
C4S C5S 1.532(5)
C7S C8S 1.520(5)
C7S C9S 1.528(5)
O21 C21 1.348(3)
C21 O22 1.193(4)
C21 C22 1.503(4)

loop_
_geom_torsion_atom_site_label_1
_geom_torsion_atom_site_label_2
_geom_torsion_atom_site_label_3
_geom_torsion_atom_site_label_4
_geom_torsion
C7 O1 C1 C1' 18.9(3)
C7 O1 C1 C2 -112.2(2)
O1 C1 C2 O21 178.99(19)
C1' C1 C2 O21 50.4(3)
O1 C1 C2 C2"' -63.2(3)
C1' C1 C2 C2"' 168.2(2)
O1 C1 C2 C3 64.8(3)
C1' C1 C2 C3 -63.8(3)
O21 C2 C3 C4 173.9(2)
C2"' C2 C3 C4 50.0(3)
C1 C2 C3 C4 -76.2(3)
C2 C3 C4 O 155.0(2)
C2 C3 C4 C5 87.3(3)
C3 C4 O C5 -116.7(3)
C4 O C5 C6 109.1(3)
C4 O C5 C1" -114.3(3)
C3 C4 C5 O 99.2(3)
O C4 C5 C6 -104.2(3)
C3 C4 C5 C6 -5.0(4)
O C4 C5 C1" 101.2(3)
C3 C4 C5 C1" -159.6(3)
O C5 C6 C7 -151.1(2)
C4 C5 C6 C7 -83.2(3)
C1" C5 C6 C7 73.1(3)
C1 O1 C7 C3' -53.5(3)
C1 O1 C7 C6 72.6(3)
C5 C6 C7 O1 47.6(3)
C5 C6 C7 C3' 174.5(2)
O1 C1 C1' C2' 38.7(3)
C2 C1 C1' C2' 165.0(2)
C1 C1' C2' C3' -61.6(3)
C1' C2' C3' O3' -150.6(3)
C1' C2' C3' C7 28.0(4)
O1 C7 C3' O3' -154.5(3)
C6 C7 C3' O3' 77.1(4)
O1 C7 C3' C2' 26.9(3)
C6 C7 C3' C2' -101.5(3)
O C5 C1" C3" 72.5(3)
C4 C5 C1" C3" 3.9(4)
C6 C5 C1" C3" -151.3(3)
O C5 C1" C2" -50.3(3)
C4 C5 C1" C2" -118.9(3)
C6 C5 C1" C2" 85.9(3)
C5 C1" C2" O3" -58.7(3)
C3" C1" C2" O3" 175.2(2)
C1" C2" O3" Si -178.2(2)
C2" O3" Si C7S -176.1(3)
C2" O3" Si C1S -59.2(3)
C2" O3" Si C4S 60.3(3)
O3" Si C1S C3S -52.5(3)
C7S Si C1S C3S 59.2(3)
C4S Si C1S C3S -172.0(2)
O3" Si C1S C2S 72.5(2)
C7S Si C1S C2S -175.8(2)
C4S Si C1S C2S -47.0(3)
O3" Si C4S C6S 46.6(3)
C7S Si C4S C6S -67.4(3)
C1S Si C4S C6S 167.8(3)
O3" Si C4S C5S 175.8(3)
C7S Si C4S C5S 61.8(3)
C1S Si C4S C5S -63.0(3)
O3" Si C7S C8S -57.4(3)
C1S Si C7S C8S -175.3(2)
C4S Si C7S C8S 60.5(3)
O3" Si C7S C9S 172.7(3)
C1S Si C7S C9S 54.8(3)
C4S Si C7S C9S -69.4(3)
C2"' C2 O21 C21 54.6(3)
C1 C2 O21 C21 170.2(2)
C3 C2 O21 C21 -69.7(3)
C2 O21 C21 O22 -7.2(5)
C2 O21 C21 C22 171.1(2)
